data_1560248
loop_
_publ_author_name
'Handelmann, Jens'
'Babu, Chatla Naga'
'Steinert, Henning'
'Schwarz, Christopher'
'Scherpf, Thorsten'
'Kroll, Alexander'
'Gessner, Viktoria H.'

_publ_section_title
;
 Towards the rational design of ylide-substituted phosphines for
 gold(i)-catalysis: from inactive to ppm-level catalysis
;
_journal_issue 12
_journal_name_full 'Chemical Science'
_journal_page_first 4329
_journal_page_last 4337
_journal_paper_doi 10.1039/D1SC00105A
_journal_volume 12
_journal_year 2021
_chemical_formula_moiety 'C38 H41 Au Cl F3 P2'
_chemical_formula_sum 'C38 H41 Au Cl F3 P2'
_chemical_formula_weight 849.06
_space_group_crystal_system triclinic
_space_group_IT_number 2
_space_group_name_Hall '-P 1'
_space_group_name_H-M_alt 'P -1'
_atom_sites_solution_hydrogens geom
_audit_creation_method SHELXL-2018/3
_audit_update_record
;
2020-02-10 deposited with the CCDC.	2021-01-29 downloaded from the CCDC.
;
_cell_angle_alpha 80.1354(11)
_cell_angle_beta 77.3539(12)
_cell_angle_gamma 89.9789(12)
_cell_formula_units_Z 4
_cell_length_a 11.01072(16)
_cell_length_b 17.1399(2)
_cell_length_c 18.8182(2)
_cell_measurement_reflns_used 34914
_cell_measurement_temperature 100(2)
_cell_measurement_theta_max 77.3160
_cell_measurement_theta_min 2.6060
_cell_volume 3411.48(8)
_computing_cell_refinement 'CrysAlisPro 1.171.40.20a (Rigaku OD, 2018)'
_computing_data_collection 'CrysAlisPro 1.171.40.20a (Rigaku OD, 2018)'
_computing_data_reduction 'CrysAlisPro 1.171.40.20a (Rigaku OD, 2018)'
_computing_molecular_graphics 'SHELXLE-2019 (Sheldrick, 2019)'
_computing_structure_refinement 'SHELXL-2018/3 (Sheldrick, 2018)'
_computing_structure_solution 'SHELXL-2018/2 (Sheldrick, 2018)'
_diffrn_ambient_temperature 100(2)
_diffrn_detector 'CCD plate'
_diffrn_detector_type HyPix
_diffrn_measured_fraction_theta_full 0.999
_diffrn_measured_fraction_theta_max 0.991
_diffrn_measurement_device 'four-circle diffractometer'
_diffrn_measurement_device_type 'XtaLAB Synergy, Dualflex, HyPix'
_diffrn_measurement_method '\w scans'
_diffrn_radiation_type CuK\a
_diffrn_radiation_wavelength 1.54184
_diffrn_reflns_av_R_equivalents 0.0318
_diffrn_reflns_av_unetI/netI 0.0252
_diffrn_reflns_Laue_measured_fraction_full 0.999
_diffrn_reflns_Laue_measured_fraction_max 0.991
_diffrn_reflns_limit_h_max 13
_diffrn_reflns_limit_h_min -13
_diffrn_reflns_limit_k_max 21
_diffrn_reflns_limit_k_min -21
_diffrn_reflns_limit_l_max 23
_diffrn_reflns_limit_l_min -21
_diffrn_reflns_number 55562
_diffrn_reflns_point_group_measured_fraction_full 0.999
_diffrn_reflns_point_group_measured_fraction_max 0.991
_diffrn_reflns_theta_full 67.684
_diffrn_reflns_theta_max 74.989
_diffrn_reflns_theta_min 2.444
_diffrn_source 'micro-focus sealed X-ray tube'
_diffrn_source_type 'PhotonJet (Cu) X-ray Source'
_exptl_absorpt_coefficient_mu 10.064
_exptl_absorpt_correction_T_max 1.000
_exptl_absorpt_correction_T_min 0.505
_exptl_absorpt_correction_type gaussian
_exptl_absorpt_process_details
;
CrysAlisPro 1.171.40.20a (Rigaku Oxford Diffraction, 2018)
Numerical absorption correction based on gaussian integration over
			a multifaceted crystal model
Empirical absorption correction using spherical harmonics,
 implemented in SCALE3 ABSPACK scaling algorithm.
;
_exptl_crystal_colour colourless
_exptl_crystal_density_diffrn 1.653
_exptl_crystal_description block
_exptl_crystal_F_000 1688
_exptl_crystal_size_max 0.095
_exptl_crystal_size_mid 0.071
_exptl_crystal_size_min 0.011
_refine_diff_density_max 1.034
_refine_diff_density_min -1.261
_refine_diff_density_rms 0.090
_refine_ls_extinction_method none
_refine_ls_goodness_of_fit_ref 1.093
_refine_ls_hydrogen_treatment constr
_refine_ls_matrix_type full
_refine_ls_number_parameters 811
_refine_ls_number_reflns 13943
_refine_ls_number_restraints 0
_refine_ls_restrained_S_all 1.093
_refine_ls_R_factor_all 0.0244
_refine_ls_R_factor_gt 0.0228
_refine_ls_shift/su_max 0.003
_refine_ls_shift/su_mean 0.000
_refine_ls_structure_factor_coef Fsqd
_refine_ls_weighting_details 'w=1/[\s^2^(Fo^2^)+(0.0301P)^2^+3.0564P] where P=(Fo^2^+2Fc^2^)/3'
_refine_ls_weighting_scheme calc
_refine_ls_wR_factor_gt 0.0588
_refine_ls_wR_factor_ref 0.0594
_reflns_Friedel_coverage 0.000
_reflns_number_gt 13097
_reflns_number_total 13943
_reflns_threshold_expression 'I > 2\s(I)'
_cod_data_source_file d1sc00105a2.cif
_cod_data_source_block CS081
_cod_depositor_comments 'Adding full bibliography for 1560241--1560250.cif.'
_cod_original_cell_volume 3411.49(8)
_cod_database_code 1560248
_shelx_shelxl_version_number 2018/3
_shelx_space_group_comment
;
The symmetry employed for this shelxl refinement is uniquely defined
by the following loop, which should always be used as a source of
symmetry information in preference to the above space-group names.
They are only intended as comments.
;

loop_
_space_group_symop_operation_xyz
'x, y, z'
'-x, -y, -z'

loop_
_atom_site_label
_atom_site_type_symbol
_atom_site_fract_x
_atom_site_fract_y
_atom_site_fract_z
_atom_site_U_iso_or_equiv
_atom_site_adp_type
_atom_site_occupancy
_atom_site_site_symmetry_order
_atom_site_calc_flag
_atom_site_refinement_flags_posn
_atom_site_refinement_flags_adp
_atom_site_refinement_flags_occupancy
_atom_site_disorder_assembly
_atom_site_disorder_group
Au1 Au 0.81674(2) -0.07761(2) 0.29780(2) 0.01650(4) Uani 1 1 d . . . . .
Au2 Au 0.41922(2) 0.69810(2) 0.14166(2) 0.01676(4) Uani 1 1 d . . . . .
Cl1 Cl 0.79988(6) -0.20929(3) 0.35401(3) 0.02310(12) Uani 1 1 d . . . . .
Cl2 Cl 0.30579(6) 0.73922(4) 0.05241(3) 0.02501(13) Uani 1 1 d . . . . .
P1 P 1.07435(6) 0.07685(3) 0.25941(3) 0.01570(11) Uani 1 1 d . . . . .
P2 P 0.80638(6) 0.05058(3) 0.24727(3) 0.01570(11) Uani 1 1 d . . . . .
P3 P 0.39405(6) 0.50160(3) 0.25329(3) 0.01518(11) Uani 1 1 d . . . . .
P4 P 0.53708(6) 0.65938(3) 0.22454(3) 0.01542(11) Uani 1 1 d . . . . .
F1 F 0.9041(2) 0.49160(10) 0.17817(10) 0.0427(5) Uani 1 1 d . . . . .
F2 F 0.85962(19) 0.46940(10) 0.07792(11) 0.0389(4) Uani 1 1 d . . . . .
F3 F 1.04976(17) 0.48200(10) 0.08499(11) 0.0377(4) Uani 1 1 d . . . . .
F4 F 0.8706(3) 0.40792(16) 0.47968(12) 0.0600(7) Uani 1 1 d . . . . .
F5 F 0.86686(19) 0.31199(11) 0.42101(12) 0.0435(5) Uani 1 1 d . . . . .
F6 F 0.99657(17) 0.40898(12) 0.37528(12) 0.0451(5) Uani 1 1 d . . . . .
C1 C 0.9420(2) 0.11273(14) 0.23256(13) 0.0174(5) Uani 1 1 d . . . . .
C2 C 0.9442(2) 0.19942(14) 0.20271(13) 0.0176(5) Uani 1 1 d . . . . .
C3 C 0.9932(2) 0.25605(15) 0.23616(14) 0.0198(5) Uani 1 1 d . . . . .
H3 H 1.028663 0.238406 0.277551 0.024 Uiso 1 1 calc R U . . .
C4 C 0.9913(2) 0.33667(15) 0.21045(14) 0.0213(5) Uani 1 1 d . . . . .
H4 H 1.024776 0.373400 0.234259 0.026 Uiso 1 1 calc R U . . .
C5 C 0.9401(2) 0.36389(15) 0.14964(14) 0.0204(5) Uani 1 1 d . . . . .
C6 C 0.8945(3) 0.30965(15) 0.11413(14) 0.0223(5) Uani 1 1 d . . . . .
H6 H 0.860692 0.327694 0.072158 0.027 Uiso 1 1 calc R U . . .
C7 C 0.8981(2) 0.22922(15) 0.13985(14) 0.0204(5) Uani 1 1 d . . . . .
H7 H 0.868474 0.192897 0.114074 0.024 Uiso 1 1 calc R U . . .
C8 C 0.9380(3) 0.45090(15) 0.12268(15) 0.0233(5) Uani 1 1 d . . . . .
C9 C 1.1039(2) -0.02517(15) 0.24906(14) 0.0182(5) Uani 1 1 d . . . . .
C10 C 1.1414(3) -0.04250(16) 0.17747(15) 0.0248(5) Uani 1 1 d . . . . .
H10 H 1.149118 -0.001248 0.135813 0.030 Uiso 1 1 calc R U . . .
C11 C 1.1672(3) -0.11889(17) 0.16717(16) 0.0283(6) Uani 1 1 d . . . . .
H11 H 1.194102 -0.130010 0.118545 0.034 Uiso 1 1 calc R U . . .
C12 C 1.1539(3) -0.17980(16) 0.22782(16) 0.0260(6) Uani 1 1 d . . . . .
H12 H 1.171528 -0.232499 0.220594 0.031 Uiso 1 1 calc R U . . .
C13 C 1.1152(2) -0.16380(16) 0.29834(15) 0.0242(5) Uani 1 1 d . . . . .
H13 H 1.104857 -0.205718 0.339620 0.029 Uiso 1 1 calc R U . . .
C14 C 1.0912(2) -0.08648(16) 0.30954(14) 0.0218(5) Uani 1 1 d . . . . .
H14 H 1.066228 -0.075593 0.358360 0.026 Uiso 1 1 calc R U . . .
C15 C 1.0867(2) 0.08128(15) 0.35400(13) 0.0203(5) Uani 1 1 d . . . . .
C16 C 1.1850(3) 0.04688(18) 0.38339(14) 0.0263(6) Uani 1 1 d . . . . .
H16 H 1.245538 0.018717 0.354593 0.032 Uiso 1 1 calc R U . . .
C17 C 1.1935(3) 0.05405(19) 0.45443(15) 0.0308(6) Uani 1 1 d . . . . .
H17 H 1.259889 0.030605 0.474270 0.037 Uiso 1 1 calc R U . . .
C18 C 1.1053(3) 0.09547(19) 0.49680(15) 0.0312(7) Uani 1 1 d . . . . .
H18 H 1.112242 0.100794 0.545194 0.037 Uiso 1 1 calc R U . . .
C19 C 1.0076(3) 0.12887(17) 0.46870(15) 0.0289(6) Uani 1 1 d . . . . .
H19 H 0.947316 0.156899 0.497826 0.035 Uiso 1 1 calc R U . . .
C20 C 0.9975(3) 0.12139(15) 0.39733(14) 0.0219(5) Uani 1 1 d . . . . .
H20 H 0.929667 0.143736 0.378327 0.026 Uiso 1 1 calc R U . . .
C21 C 1.2090(2) 0.13379(14) 0.19924(13) 0.0188(5) Uani 1 1 d . . . . .
C22 C 1.2167(3) 0.14761(15) 0.12291(14) 0.0223(5) Uani 1 1 d . . . . .
H22 H 1.147660 0.134087 0.104152 0.027 Uiso 1 1 calc R U . . .
C23 C 1.3247(3) 0.18094(16) 0.07467(14) 0.0245(5) Uani 1 1 d . . . . .
H23 H 1.329961 0.188826 0.022851 0.029 Uiso 1 1 calc R U . . .
C24 C 1.4250(3) 0.20289(17) 0.10105(15) 0.0279(6) Uani 1 1 d . . . . .
H24 H 1.499595 0.224523 0.067592 0.033 Uiso 1 1 calc R U . . .
C25 C 1.4157(3) 0.1931(2) 0.17664(16) 0.0331(7) Uani 1 1 d . . . . .
H25 H 1.482960 0.210201 0.195119 0.040 Uiso 1 1 calc R U . . .
C26 C 1.3082(3) 0.15815(18) 0.22586(15) 0.0277(6) Uani 1 1 d . . . . .
H26 H 1.302764 0.151039 0.277657 0.033 Uiso 1 1 calc R U . . .
C27 C 0.6719(2) 0.09008(14) 0.30703(13) 0.0187(5) Uani 1 1 d . . . . .
H27 H 0.595526 0.067457 0.296285 0.022 Uiso 1 1 calc R U . . .
C28 C 0.6649(3) 0.06095(16) 0.38994(13) 0.0219(5) Uani 1 1 d . . . . .
H28A H 0.663960 0.002309 0.400015 0.026 Uiso 1 1 calc R U . . .
H28B H 0.739770 0.080874 0.403350 0.026 Uiso 1 1 calc R U . . .
C29 C 0.5484(3) 0.08954(16) 0.43724(14) 0.0245(5) Uani 1 1 d . . . . .
H29A H 0.473837 0.064021 0.428276 0.029 Uiso 1 1 calc R U . . .
H29B H 0.549542 0.073089 0.490147 0.029 Uiso 1 1 calc R U . . .
C30 C 0.5390(3) 0.17919(17) 0.42050(15) 0.0267(6) Uani 1 1 d . . . . .
H30A H 0.460036 0.194855 0.450319 0.032 Uiso 1 1 calc R U . . .
H30B H 0.608808 0.205072 0.434158 0.032 Uiso 1 1 calc R U . . .
C31 C 0.5431(3) 0.20651(17) 0.33872(15) 0.0250(5) Uani 1 1 d . . . . .
H31A H 0.539864 0.264985 0.328187 0.030 Uiso 1 1 calc R U . . .
H31B H 0.469629 0.183844 0.325999 0.030 Uiso 1 1 calc R U . . .
C32 C 0.6624(3) 0.18039(15) 0.29112(14) 0.0216(5) Uani 1 1 d . . . . .
H32A H 0.735715 0.205869 0.301541 0.026 Uiso 1 1 calc R U . . .
H32B H 0.662573 0.197874 0.238150 0.026 Uiso 1 1 calc R U . . .
C33 C 0.7546(2) 0.05356(14) 0.15937(13) 0.0188(5) Uani 1 1 d . . . . .
H33 H 0.725642 0.107983 0.144504 0.023 Uiso 1 1 calc R U . . .
C34 C 0.8637(3) 0.03779(15) 0.09788(14) 0.0222(5) Uani 1 1 d . . . . .
H34A H 0.933061 0.076583 0.092572 0.027 Uiso 1 1 calc R U . . .
H34B H 0.893854 -0.015943 0.111406 0.027 Uiso 1 1 calc R U . . .
C35 C 0.8236(3) 0.04440(17) 0.02413(15) 0.0271(6) Uani 1 1 d . . . . .
H35A H 0.799091 0.099239 0.008835 0.033 Uiso 1 1 calc R U . . .
H35B H 0.894637 0.032705 -0.014441 0.033 Uiso 1 1 calc R U . . .
C36 C 0.7143(3) -0.01327(18) 0.03088(16) 0.0310(6) Uani 1 1 d . . . . .
H36A H 0.741989 -0.068322 0.040111 0.037 Uiso 1 1 calc R U . . .
H36B H 0.686203 -0.005184 -0.016270 0.037 Uiso 1 1 calc R U . . .
C37 C 0.6055(3) -0.00148(18) 0.09376(16) 0.0300(6) Uani 1 1 d . . . . .
H37A H 0.539585 -0.042805 0.099594 0.036 Uiso 1 1 calc R U . . .
H37B H 0.570006 0.050777 0.080997 0.036 Uiso 1 1 calc R U . . .
C38 C 0.6465(3) -0.00580(17) 0.16716(15) 0.0257(5) Uani 1 1 d . . . . .
H38A H 0.575286 0.005722 0.205691 0.031 Uiso 1 1 calc R U . . .
H38B H 0.672660 -0.060079 0.183070 0.031 Uiso 1 1 calc R U . . .
C39 C 0.5205(2) 0.55622(14) 0.26194(13) 0.0166(5) Uani 1 1 d . . . . .
C40 C 0.6148(2) 0.51515(14) 0.29807(13) 0.0169(5) Uani 1 1 d . . . . .
C41 C 0.6412(2) 0.43510(15) 0.29470(14) 0.0201(5) Uani 1 1 d . . . . .
H41 H 0.600889 0.407982 0.265766 0.024 Uiso 1 1 calc R U . . .
C42 C 0.7243(2) 0.39458(15) 0.33228(14) 0.0216(5) Uani 1 1 d . . . . .
H42 H 0.738342 0.340384 0.329517 0.026 Uiso 1 1 calc R U . . .
C43 C 0.7867(2) 0.43294(16) 0.37385(14) 0.0232(5) Uani 1 1 d . . . . .
C44 C 0.7655(2) 0.51271(16) 0.37678(14) 0.0219(5) Uani 1 1 d . . . . .
H44 H 0.808469 0.539764 0.404508 0.026 Uiso 1 1 calc R U . . .
C45 C 0.6820(2) 0.55285(15) 0.33949(13) 0.0201(5) Uani 1 1 d . . . . .
H45 H 0.669601 0.607278 0.341890 0.024 Uiso 1 1 calc R U . . .
C46 C 0.8793(3) 0.39134(18) 0.41238(16) 0.0286(6) Uani 1 1 d . . . . .
C47 C 0.4154(2) 0.46116(14) 0.16816(13) 0.0181(5) Uani 1 1 d . . . . .
C48 C 0.3160(3) 0.43209(15) 0.14296(14) 0.0208(5) Uani 1 1 d . . . . .
H48 H 0.232758 0.434209 0.170068 0.025 Uiso 1 1 calc R U . . .
C49 C 0.3396(3) 0.40039(16) 0.07858(15) 0.0257(5) Uani 1 1 d . . . . .
H49 H 0.272300 0.381530 0.061244 0.031 Uiso 1 1 calc R U . . .
C50 C 0.4611(3) 0.39597(16) 0.03919(15) 0.0259(6) Uani 1 1 d . . . . .
H50 H 0.476405 0.374475 -0.005100 0.031 Uiso 1 1 calc R U . . .
C51 C 0.5597(3) 0.42267(15) 0.06412(14) 0.0238(5) Uani 1 1 d . . . . .
H51 H 0.642821 0.418243 0.037785 0.029 Uiso 1 1 calc R U . . .
C52 C 0.5370(2) 0.45634(15) 0.12838(14) 0.0206(5) Uani 1 1 d . . . . .
H52 H 0.604708 0.475946 0.144879 0.025 Uiso 1 1 calc R U . . .
C53 C 0.2491(2) 0.55406(14) 0.26256(14) 0.0182(5) Uani 1 1 d . . . . .
C54 C 0.1880(3) 0.56631(15) 0.33336(14) 0.0216(5) Uani 1 1 d . . . . .
H54 H 0.222847 0.547327 0.374707 0.026 Uiso 1 1 calc R U . . .
C55 C 0.0777(3) 0.60573(16) 0.34336(15) 0.0246(5) Uani 1 1 d . . . . .
H55 H 0.037822 0.614382 0.391356 0.030 Uiso 1 1 calc R U . . .
C56 C 0.0248(3) 0.63273(16) 0.28353(16) 0.0270(6) Uani 1 1 d . . . . .
H56 H -0.051264 0.659543 0.290409 0.032 Uiso 1 1 calc R U . . .
C57 C 0.0842(3) 0.62020(16) 0.21364(16) 0.0257(5) Uani 1 1 d . . . . .
H57 H 0.047937 0.638202 0.172667 0.031 Uiso 1 1 calc R U . . .
C58 C 0.1958(3) 0.58176(14) 0.20281(14) 0.0213(5) Uani 1 1 d . . . . .
H58 H 0.235969 0.574270 0.154504 0.026 Uiso 1 1 calc R U . . .
C59 C 0.3532(2) 0.41803(14) 0.32958(13) 0.0186(5) Uani 1 1 d . . . . .
C60 C 0.2938(2) 0.34982(15) 0.31995(14) 0.0215(5) Uani 1 1 d . . . . .
H60 H 0.285166 0.343740 0.272030 0.026 Uiso 1 1 calc R U . . .
C61 C 0.2471(3) 0.29065(16) 0.38071(15) 0.0253(5) Uani 1 1 d . . . . .
H61 H 0.206439 0.244367 0.374171 0.030 Uiso 1 1 calc R U . . .
C62 C 0.2600(3) 0.29931(16) 0.45074(15) 0.0271(6) Uani 1 1 d . . . . .
H62 H 0.226883 0.259412 0.492215 0.033 Uiso 1 1 calc R U . . .
C63 C 0.3213(3) 0.36638(17) 0.46011(15) 0.0276(6) Uani 1 1 d . . . . .
H63 H 0.331671 0.371603 0.507907 0.033 Uiso 1 1 calc R U . . .
C64 C 0.3675(3) 0.42573(16) 0.40015(14) 0.0226(5) Uani 1 1 d . . . . .
H64 H 0.408801 0.471604 0.406984 0.027 Uiso 1 1 calc R U . . .
C65 C 0.5112(2) 0.72024(14) 0.29933(14) 0.0193(5) Uani 1 1 d . . . . .
H65 H 0.593833 0.730039 0.310774 0.023 Uiso 1 1 calc R U . . .
C66 C 0.4241(3) 0.67924(17) 0.37102(14) 0.0250(5) Uani 1 1 d . . . . .
H66A H 0.456264 0.626977 0.387863 0.030 Uiso 1 1 calc R U . . .
H66B H 0.340301 0.670512 0.361973 0.030 Uiso 1 1 calc R U . . .
C67 C 0.4150(3) 0.73068(18) 0.43109(15) 0.0296(6) Uani 1 1 d . . . . .
H67A H 0.359250 0.703616 0.477445 0.036 Uiso 1 1 calc R U . . .
H67B H 0.498469 0.738080 0.441090 0.036 Uiso 1 1 calc R U . . .
C68 C 0.3644(3) 0.81134(19) 0.40627(16) 0.0316(6) Uani 1 1 d . . . . .
H68A H 0.278314 0.804083 0.400122 0.038 Uiso 1 1 calc R U . . .
H68B H 0.361747 0.844464 0.444783 0.038 Uiso 1 1 calc R U . . .
C69 C 0.4454(3) 0.85338(17) 0.33360(16) 0.0277(6) Uani 1 1 d . . . . .
H69A H 0.528531 0.866582 0.341355 0.033 Uiso 1 1 calc R U . . .
H69B H 0.407258 0.903548 0.316852 0.033 Uiso 1 1 calc R U . . .
C70 C 0.4602(3) 0.80133(15) 0.27355(15) 0.0222(5) Uani 1 1 d . . . . .
H70A H 0.517852 0.828683 0.228050 0.027 Uiso 1 1 calc R U . . .
H70B H 0.378444 0.793375 0.261568 0.027 Uiso 1 1 calc R U . . .
C71 C 0.7031(2) 0.68147(14) 0.17668(13) 0.0170(5) Uani 1 1 d . . . . .
H71 H 0.755503 0.652372 0.208937 0.020 Uiso 1 1 calc R U . . .
C72 C 0.7338(2) 0.65198(15) 0.10240(14) 0.0199(5) Uani 1 1 d . . . . .
H72A H 0.682181 0.679439 0.069560 0.024 Uiso 1 1 calc R U . . .
H72B H 0.712858 0.594481 0.110830 0.024 Uiso 1 1 calc R U . . .
C73 C 0.8723(2) 0.66707(15) 0.06427(14) 0.0215(5) Uani 1 1 d . . . . .
H73A H 0.923209 0.633709 0.093910 0.026 Uiso 1 1 calc R U . . .
H73B H 0.887012 0.651302 0.014969 0.026 Uiso 1 1 calc R U . . .
C74 C 0.9138(2) 0.75411(15) 0.05515(14) 0.0215(5) Uani 1 1 d . . . . .
H74A H 1.005235 0.759852 0.036312 0.026 Uiso 1 1 calc R U . . .
H74B H 0.874224 0.786544 0.018304 0.026 Uiso 1 1 calc R U . . .
C75 C 0.8787(2) 0.78447(15) 0.12836(15) 0.0214(5) Uani 1 1 d . . . . .
H75A H 0.899894 0.841954 0.119610 0.026 Uiso 1 1 calc R U . . .
H75B H 0.928017 0.757380 0.162765 0.026 Uiso 1 1 calc R U . . .
C76 C 0.7397(2) 0.77019(14) 0.16410(14) 0.0185(5) Uani 1 1 d . . . . .
H76A H 0.690058 0.800550 0.131611 0.022 Uiso 1 1 calc R U . . .
H76B H 0.721065 0.789134 0.212020 0.022 Uiso 1 1 calc R U . . .

loop_
_atom_site_aniso_label
_atom_site_aniso_U_11
_atom_site_aniso_U_22
_atom_site_aniso_U_33
_atom_site_aniso_U_23
_atom_site_aniso_U_13
_atom_site_aniso_U_12
Au1 0.01914(6) 0.01472(5) 0.01595(5) -0.00162(4) -0.00540(4) -0.00124(4)
Au2 0.01875(6) 0.01653(5) 0.01506(5) -0.00259(4) -0.00405(4) 0.00103(4)
Cl1 0.0276(3) 0.0167(3) 0.0247(3) 0.0014(2) -0.0092(2) -0.0024(2)
Cl2 0.0260(3) 0.0320(3) 0.0166(3) -0.0016(2) -0.0059(2) 0.0073(2)
P1 0.0179(3) 0.0168(3) 0.0122(3) -0.0021(2) -0.0035(2) -0.0014(2)
P2 0.0190(3) 0.0147(3) 0.0137(3) -0.0024(2) -0.0044(2) -0.0011(2)
P3 0.0167(3) 0.0146(3) 0.0146(3) -0.0025(2) -0.0042(2) -0.0016(2)
P4 0.0171(3) 0.0148(3) 0.0149(3) -0.0032(2) -0.0042(2) -0.0011(2)
F1 0.0734(14) 0.0174(8) 0.0315(9) -0.0051(7) 0.0013(9) 0.0015(8)
F2 0.0443(11) 0.0199(8) 0.0578(12) 0.0006(8) -0.0283(9) 0.0023(7)
F3 0.0280(9) 0.0253(8) 0.0482(10) 0.0112(7) 0.0027(8) -0.0027(7)
F4 0.0781(17) 0.0800(16) 0.0390(11) -0.0252(11) -0.0378(11) 0.0440(14)
F5 0.0435(11) 0.0303(9) 0.0570(12) 0.0073(8) -0.0234(9) 0.0037(8)
F6 0.0223(9) 0.0484(11) 0.0611(12) 0.0055(9) -0.0136(8) 0.0022(8)
C1 0.0196(12) 0.0170(11) 0.0160(11) -0.0027(9) -0.0053(9) -0.0012(9)
C2 0.0171(11) 0.0173(11) 0.0174(11) -0.0035(9) -0.0013(9) -0.0009(9)
C3 0.0210(12) 0.0190(12) 0.0182(11) -0.0019(9) -0.0028(9) -0.0015(9)
C4 0.0225(12) 0.0179(12) 0.0228(12) -0.0048(9) -0.0025(10) -0.0039(10)
C5 0.0201(12) 0.0174(12) 0.0210(12) -0.0024(9) 0.0002(9) -0.0007(9)
C6 0.0238(13) 0.0210(12) 0.0207(12) 0.0000(10) -0.0048(10) 0.0005(10)
C7 0.0249(13) 0.0187(12) 0.0180(11) -0.0033(9) -0.0055(10) -0.0003(10)
C8 0.0256(13) 0.0195(12) 0.0237(12) -0.0026(10) -0.0039(10) 0.0005(10)
C9 0.0168(11) 0.0184(11) 0.0191(11) -0.0032(9) -0.0036(9) 0.0018(9)
C10 0.0349(15) 0.0208(12) 0.0193(12) -0.0040(10) -0.0073(11) 0.0034(11)
C11 0.0381(16) 0.0255(13) 0.0239(13) -0.0080(11) -0.0097(12) 0.0019(12)
C12 0.0235(13) 0.0204(12) 0.0348(15) -0.0041(11) -0.0088(11) 0.0017(10)
C13 0.0202(12) 0.0204(12) 0.0286(13) 0.0051(10) -0.0058(10) -0.0002(10)
C14 0.0219(13) 0.0232(12) 0.0187(12) 0.0005(10) -0.0044(10) -0.0008(10)
C15 0.0228(12) 0.0223(12) 0.0140(11) -0.0002(9) -0.0026(9) -0.0050(10)
C16 0.0233(13) 0.0358(15) 0.0177(12) 0.0010(11) -0.0048(10) -0.0054(11)
C17 0.0262(14) 0.0454(17) 0.0191(12) 0.0043(12) -0.0089(11) -0.0119(12)
C18 0.0356(16) 0.0432(17) 0.0129(11) 0.0010(11) -0.0054(11) -0.0185(13)
C19 0.0361(16) 0.0307(14) 0.0169(12) -0.0055(10) 0.0014(11) -0.0128(12)
C20 0.0249(13) 0.0217(12) 0.0178(12) -0.0021(9) -0.0030(10) -0.0077(10)
C21 0.0216(12) 0.0175(11) 0.0159(11) -0.0022(9) -0.0016(9) -0.0014(9)
C22 0.0274(13) 0.0216(12) 0.0181(12) -0.0022(9) -0.0066(10) 0.0000(10)
C23 0.0301(14) 0.0251(13) 0.0157(11) 0.0005(10) -0.0025(10) -0.0022(11)
C24 0.0281(14) 0.0282(14) 0.0213(13) 0.0033(10) 0.0016(11) -0.0033(11)
C25 0.0246(14) 0.0476(18) 0.0251(14) 0.0009(12) -0.0069(11) -0.0109(13)
C26 0.0260(14) 0.0397(16) 0.0158(12) -0.0019(11) -0.0036(10) -0.0084(12)
C27 0.0204(12) 0.0189(11) 0.0173(11) -0.0039(9) -0.0045(9) -0.0010(9)
C28 0.0249(13) 0.0233(12) 0.0161(11) -0.0011(9) -0.0036(10) -0.0003(10)
C29 0.0265(14) 0.0252(13) 0.0198(12) -0.0023(10) -0.0023(10) -0.0011(11)
C30 0.0294(14) 0.0276(14) 0.0227(13) -0.0059(10) -0.0038(11) 0.0034(11)
C31 0.0269(14) 0.0251(13) 0.0236(13) -0.0047(10) -0.0063(11) 0.0044(11)
C32 0.0232(13) 0.0186(12) 0.0224(12) -0.0025(10) -0.0048(10) 0.0022(10)
C33 0.0243(13) 0.0167(11) 0.0177(11) -0.0030(9) -0.0093(10) 0.0002(9)
C34 0.0306(14) 0.0200(12) 0.0170(11) -0.0040(9) -0.0069(10) 0.0014(10)
C35 0.0367(16) 0.0288(14) 0.0178(12) -0.0059(10) -0.0088(11) 0.0014(12)
C36 0.0464(18) 0.0284(14) 0.0242(13) -0.0092(11) -0.0167(13) 0.0008(13)
C37 0.0357(16) 0.0325(15) 0.0269(14) -0.0055(11) -0.0174(12) -0.0048(12)
C38 0.0302(14) 0.0261(13) 0.0221(12) -0.0054(10) -0.0079(11) -0.0060(11)
C39 0.0189(12) 0.0159(11) 0.0162(11) -0.0046(9) -0.0050(9) -0.0024(9)
C40 0.0169(11) 0.0183(11) 0.0145(10) -0.0019(9) -0.0021(9) 0.0000(9)
C41 0.0194(12) 0.0202(12) 0.0207(12) -0.0039(9) -0.0045(10) -0.0013(9)
C42 0.0213(12) 0.0212(12) 0.0212(12) -0.0024(10) -0.0033(10) 0.0026(10)
C43 0.0192(12) 0.0287(13) 0.0191(12) 0.0019(10) -0.0036(10) 0.0012(10)
C44 0.0202(12) 0.0265(13) 0.0196(12) -0.0035(10) -0.0060(10) -0.0016(10)
C45 0.0207(12) 0.0207(12) 0.0185(11) -0.0023(9) -0.0046(9) -0.0018(10)
C46 0.0282(14) 0.0332(15) 0.0253(13) -0.0039(11) -0.0087(11) 0.0037(12)
C47 0.0236(12) 0.0145(11) 0.0163(11) -0.0013(9) -0.0056(9) -0.0023(9)
C48 0.0238(13) 0.0178(11) 0.0210(12) -0.0029(9) -0.0058(10) -0.0012(10)
C49 0.0312(14) 0.0231(13) 0.0264(13) -0.0069(10) -0.0121(11) -0.0027(11)
C50 0.0349(15) 0.0247(13) 0.0203(12) -0.0087(10) -0.0070(11) -0.0003(11)
C51 0.0288(14) 0.0222(12) 0.0193(12) -0.0052(10) -0.0020(10) -0.0008(10)
C52 0.0232(13) 0.0182(11) 0.0197(12) -0.0015(9) -0.0047(10) -0.0033(10)
C53 0.0184(12) 0.0143(11) 0.0227(12) -0.0039(9) -0.0056(9) -0.0022(9)
C54 0.0238(13) 0.0209(12) 0.0205(12) -0.0039(9) -0.0056(10) -0.0026(10)
C55 0.0224(13) 0.0218(12) 0.0274(13) -0.0052(10) 0.0000(10) -0.0016(10)
C56 0.0211(13) 0.0222(13) 0.0379(15) -0.0038(11) -0.0082(11) 0.0022(10)
C57 0.0258(14) 0.0206(12) 0.0329(14) -0.0036(11) -0.0123(11) 0.0017(10)
C58 0.0245(13) 0.0179(12) 0.0232(12) -0.0027(10) -0.0098(10) -0.0030(10)
C59 0.0181(12) 0.0178(11) 0.0189(11) -0.0015(9) -0.0033(9) 0.0006(9)
C60 0.0227(13) 0.0199(12) 0.0207(12) -0.0016(10) -0.0041(10) -0.0009(10)
C61 0.0251(13) 0.0182(12) 0.0292(14) -0.0005(10) -0.0013(11) -0.0030(10)
C62 0.0308(15) 0.0213(12) 0.0225(13) 0.0050(10) 0.0015(11) 0.0003(11)
C63 0.0325(15) 0.0302(14) 0.0186(12) -0.0016(11) -0.0046(11) 0.0035(12)
C64 0.0258(13) 0.0208(12) 0.0216(12) -0.0027(10) -0.0067(10) -0.0007(10)
C65 0.0191(12) 0.0184(11) 0.0214(12) -0.0065(9) -0.0044(9) -0.0018(9)
C66 0.0272(14) 0.0267(13) 0.0206(12) -0.0082(10) -0.0011(10) -0.0053(11)
C67 0.0352(16) 0.0334(15) 0.0204(13) -0.0111(11) -0.0015(11) -0.0007(12)
C68 0.0315(15) 0.0408(16) 0.0281(14) -0.0202(12) -0.0074(12) 0.0082(13)
C69 0.0324(15) 0.0246(13) 0.0317(14) -0.0152(11) -0.0113(12) 0.0069(11)
C70 0.0221(13) 0.0206(12) 0.0259(13) -0.0079(10) -0.0064(10) 0.0028(10)
C71 0.0191(12) 0.0153(11) 0.0167(11) -0.0029(9) -0.0044(9) -0.0018(9)
C72 0.0221(12) 0.0196(12) 0.0186(11) -0.0053(9) -0.0043(9) -0.0036(10)
C73 0.0223(13) 0.0237(12) 0.0180(11) -0.0062(9) -0.0018(10) -0.0009(10)
C74 0.0178(12) 0.0230(12) 0.0206(12) -0.0002(10) -0.0006(9) -0.0025(10)
C75 0.0223(13) 0.0151(11) 0.0270(13) -0.0015(9) -0.0075(10) -0.0043(9)
C76 0.0208(12) 0.0144(11) 0.0209(11) -0.0042(9) -0.0051(9) -0.0015(9)

loop_
_atom_type_symbol
_atom_type_description
_atom_type_scat_dispersion_real
_atom_type_scat_dispersion_imag
_atom_type_scat_source
C C 0.0181 0.0091 'International Tables Vol C Tables 4.2.6.8 and 6.1.1.4'
H H 0.0000 0.0000 'International Tables Vol C Tables 4.2.6.8 and 6.1.1.4'
Au Au -4.4197 7.2980 'International Tables Vol C Tables 4.2.6.8 and 6.1.1.4'
Cl Cl 0.3639 0.7018 'International Tables Vol C Tables 4.2.6.8 and 6.1.1.4'
F F 0.0727 0.0534 'International Tables Vol C Tables 4.2.6.8 and 6.1.1.4'
P P 0.2955 0.4335 'International Tables Vol C Tables 4.2.6.8 and 6.1.1.4'

loop_
_geom_angle_atom_site_label_1
_geom_angle_atom_site_label_2
_geom_angle_atom_site_label_3
_geom_angle
_geom_angle_site_symmetry_1
_geom_angle_site_symmetry_3
_geom_angle_publ_flag
P2 Au1 Cl1 172.67(2) . . ?
P4 Au2 Cl2 177.51(2) . . ?
C1 P1 C9 114.42(12) . . ?
C1 P1 C21 108.47(12) . . ?
C9 P1 C21 104.77(11) . . ?
C1 P1 C15 117.41(12) . . ?
C9 P1 C15 104.86(12) . . ?
C21 P1 C15 105.90(12) . . ?
C1 P2 C27 110.78(11) . . ?
C1 P2 C33 110.37(11) . . ?
C27 P2 C33 102.88(12) . . ?
C1 P2 Au1 117.56(8) . . ?
C27 P2 Au1 106.37(8) . . ?
C33 P2 Au1 107.79(8) . . ?
C39 P3 C53 114.43(11) . . ?
C39 P3 C47 115.14(12) . . ?
C53 P3 C47 107.09(12) . . ?
C39 P3 C59 110.84(12) . . ?
C53 P3 C59 101.43(11) . . ?
C47 P3 C59 106.76(11) . . ?
C39 P4 C71 107.61(11) . . ?
C39 P4 C65 111.22(11) . . ?
C71 P4 C65 104.06(11) . . ?
C39 P4 Au2 113.77(8) . . ?
C71 P4 Au2 107.88(8) . . ?
C65 P4 Au2 111.70(8) . . ?
C2 C1 P1 116.53(18) . . ?
C2 C1 P2 122.25(18) . . ?
P1 C1 P2 121.02(14) . . ?
C7 C2 C3 116.2(2) . . ?
C7 C2 C1 122.2(2) . . ?
C3 C2 C1 121.7(2) . . ?
C4 C3 C2 121.9(2) . . ?
C3 C4 C5 120.0(2) . . ?
C6 C5 C4 119.5(2) . . ?
C6 C5 C8 121.0(2) . . ?
C4 C5 C8 119.5(2) . . ?
C7 C6 C5 120.0(2) . . ?
C6 C7 C2 122.3(2) . . ?
F2 C8 F3 106.4(2) . . ?
F2 C8 F1 106.6(2) . . ?
F3 C8 F1 105.4(2) . . ?
F2 C8 C5 113.0(2) . . ?
F3 C8 C5 112.5(2) . . ?
F1 C8 C5 112.4(2) . . ?
C14 C9 C10 119.1(2) . . ?
C14 C9 P1 122.3(2) . . ?
C10 C9 P1 118.54(19) . . ?
C11 C10 C9 120.4(2) . . ?
C10 C11 C12 120.1(3) . . ?
C13 C12 C11 120.1(3) . . ?
C12 C13 C14 120.4(2) . . ?
C9 C14 C13 119.9(2) . . ?
C20 C15 C16 119.3(2) . . ?
C20 C15 P1 118.9(2) . . ?
C16 C15 P1 121.7(2) . . ?
C17 C16 C15 120.0(3) . . ?
C16 C17 C18 120.3(3) . . ?
C19 C18 C17 120.2(3) . . ?
C18 C19 C20 120.0(3) . . ?
C15 C20 C19 120.2(3) . . ?
C26 C21 C22 119.1(2) . . ?
C26 C21 P1 122.36(19) . . ?
C22 C21 P1 118.3(2) . . ?
C23 C22 C21 120.2(3) . . ?
C24 C23 C22 120.7(2) . . ?
C23 C24 C25 119.4(3) . . ?
C24 C25 C26 120.3(3) . . ?
C21 C26 C25 120.1(2) . . ?
C32 C27 C28 110.4(2) . . ?
C32 C27 P2 114.93(17) . . ?
C28 C27 P2 112.43(18) . . ?
C29 C28 C27 111.1(2) . . ?
C30 C29 C28 112.3(2) . . ?
C31 C30 C29 110.2(2) . . ?
C30 C31 C32 110.7(2) . . ?
C31 C32 C27 111.0(2) . . ?
C38 C33 C34 109.6(2) . . ?
C38 C33 P2 112.46(17) . . ?
C34 C33 P2 110.41(18) . . ?
C35 C34 C33 110.8(2) . . ?
C36 C35 C34 110.9(2) . . ?
C35 C36 C37 111.4(2) . . ?
C36 C37 C38 111.7(3) . . ?
C33 C38 C37 111.1(2) . . ?
C40 C39 P3 118.80(17) . . ?
C40 C39 P4 121.53(18) . . ?
P3 C39 P4 119.63(14) . . ?
C41 C40 C45 115.9(2) . . ?
C41 C40 C39 121.9(2) . . ?
C45 C40 C39 122.2(2) . . ?
C42 C41 C40 122.3(2) . . ?
C43 C42 C41 120.3(2) . . ?
C42 C43 C44 119.0(2) . . ?
C42 C43 C46 121.1(3) . . ?
C44 C43 C46 119.9(3) . . ?
C45 C44 C43 120.5(2) . . ?
C44 C45 C40 122.0(2) . . ?
F4 C46 F6 107.0(3) . . ?
F4 C46 F5 106.1(2) . . ?
F6 C46 F5 105.0(2) . . ?
F4 C46 C43 112.8(2) . . ?
F6 C46 C43 112.7(2) . . ?
F5 C46 C43 112.7(2) . . ?
C52 C47 C48 119.3(2) . . ?
C52 C47 P3 117.54(19) . . ?
C48 C47 P3 123.1(2) . . ?
C49 C48 C47 119.9(2) . . ?
C48 C49 C50 120.4(3) . . ?
C51 C50 C49 120.3(2) . . ?
C50 C51 C52 119.8(3) . . ?
C47 C52 C51 120.2(2) . . ?
C58 C53 C54 118.8(2) . . ?
C58 C53 P3 122.9(2) . . ?
C54 C53 P3 118.32(19) . . ?
C55 C54 C53 120.6(2) . . ?
C54 C55 C56 120.3(3) . . ?
C57 C56 C55 119.4(3) . . ?
C58 C57 C56 120.9(3) . . ?
C57 C58 C53 120.2(2) . . ?
C60 C59 C64 119.6(2) . . ?
C60 C59 P3 120.11(19) . . ?
C64 C59 P3 119.88(19) . . ?
C61 C60 C59 120.0(2) . . ?
C62 C61 C60 120.1(3) . . ?
C61 C62 C63 120.0(2) . . ?
C64 C63 C62 120.4(3) . . ?
C63 C64 C59 120.0(3) . . ?
C66 C65 C70 109.3(2) . . ?
C66 C65 P4 113.33(17) . . ?
C70 C65 P4 111.07(17) . . ?
C65 C66 C67 109.9(2) . . ?
C68 C67 C66 110.4(2) . . ?
C69 C68 C67 111.0(2) . . ?
C68 C69 C70 111.3(2) . . ?
C69 C70 C65 111.2(2) . . ?
C72 C71 C76 109.43(19) . . ?
C72 C71 P4 111.50(17) . . ?
C76 C71 P4 112.67(17) . . ?
C71 C72 C73 111.6(2) . . ?
C74 C73 C72 112.2(2) . . ?
C75 C74 C73 111.4(2) . . ?
C74 C75 C76 111.9(2) . . ?
C75 C76 C71 110.5(2) . . ?

loop_
_geom_bond_atom_site_label_1
_geom_bond_atom_site_label_2
_geom_bond_distance
_geom_bond_site_symmetry_2
_geom_bond_publ_flag
Au1 P2 2.2531(6) . ?
Au1 Cl1 2.3115(6) . ?
Au2 P4 2.2556(6) . ?
Au2 Cl2 2.3215(6) . ?
P1 C1 1.724(3) . ?
P1 C9 1.814(3) . ?
P1 C21 1.822(3) . ?
P1 C15 1.829(3) . ?
P2 C1 1.778(3) . ?
P2 C27 1.857(3) . ?
P2 C33 1.857(2) . ?
P3 C39 1.730(2) . ?
P3 C53 1.822(3) . ?
P3 C47 1.822(3) . ?
P3 C59 1.824(2) . ?
P4 C39 1.781(2) . ?
P4 C71 1.860(3) . ?
P4 C65 1.865(3) . ?
F1 C8 1.340(3) . ?
F2 C8 1.334(3) . ?
F3 C8 1.338(3) . ?
F4 C46 1.328(4) . ?
F5 C46 1.345(4) . ?
F6 C46 1.334(4) . ?
C1 C2 1.494(3) . ?
C2 C7 1.405(4) . ?
C2 C3 1.410(4) . ?
C3 C4 1.385(4) . ?
C4 C5 1.394(4) . ?
C5 C6 1.387(4) . ?
C5 C8 1.493(4) . ?
C6 C7 1.384(4) . ?
C9 C14 1.393(4) . ?
C9 C10 1.403(4) . ?
C10 C11 1.377(4) . ?
C11 C12 1.390(4) . ?
C12 C13 1.377(4) . ?
C13 C14 1.394(4) . ?
C15 C20 1.393(4) . ?
C15 C16 1.405(4) . ?
C16 C17 1.387(4) . ?
C17 C18 1.392(5) . ?
C18 C19 1.382(5) . ?
C19 C20 1.399(4) . ?
C21 C26 1.389(4) . ?
C21 C22 1.399(3) . ?
C22 C23 1.383(4) . ?
C23 C24 1.383(4) . ?
C24 C25 1.384(4) . ?
C25 C26 1.396(4) . ?
C27 C32 1.533(3) . ?
C27 C28 1.539(3) . ?
C28 C29 1.526(4) . ?
C29 C30 1.523(4) . ?
C30 C31 1.521(4) . ?
C31 C32 1.533(4) . ?
C33 C38 1.532(4) . ?
C33 C34 1.534(4) . ?
C34 C35 1.532(4) . ?
C35 C36 1.527(4) . ?
C36 C37 1.529(5) . ?
C37 C38 1.535(4) . ?
C39 C40 1.476(3) . ?
C40 C41 1.412(3) . ?
C40 C45 1.413(4) . ?
C41 C42 1.390(4) . ?
C42 C43 1.389(4) . ?
C43 C44 1.395(4) . ?
C43 C46 1.490(4) . ?
C44 C45 1.389(4) . ?
C47 C52 1.394(4) . ?
C47 C48 1.407(4) . ?
C48 C49 1.385(4) . ?
C49 C50 1.389(4) . ?
C50 C51 1.381(4) . ?
C51 C52 1.402(4) . ?
C53 C58 1.393(4) . ?
C53 C54 1.405(4) . ?
C54 C55 1.382(4) . ?
C55 C56 1.389(4) . ?
C56 C57 1.387(4) . ?
C57 C58 1.386(4) . ?
C59 C60 1.397(4) . ?
C59 C64 1.399(4) . ?
C60 C61 1.395(4) . ?
C61 C62 1.388(4) . ?
C62 C63 1.390(4) . ?
C63 C64 1.386(4) . ?
C65 C66 1.531(4) . ?
C65 C70 1.540(4) . ?
C66 C67 1.535(4) . ?
C67 C68 1.527(4) . ?
C68 C69 1.521(4) . ?
C69 C70 1.537(4) . ?
C71 C72 1.536(3) . ?
C71 C76 1.538(3) . ?
C72 C73 1.538(4) . ?
C73 C74 1.531(4) . ?
C74 C75 1.527(4) . ?
C75 C76 1.533(4) . ?
